data_4100741
loop_
_publ_author_name
'He, Xuyang'
'Allan, John F.'
'Noll, Bruce C.'
'Henderson, Kenneth W.'

_journal_name_full 'Journal of the American Chemical Society'
_journal_paper_doi 10.1021/ja051050c
_journal_year 2005
_chemical_formula_moiety 'C38 H70 Mg2 N2 O4 Si4'
_chemical_formula_sum 'C38 H70 Mg2 N2 O4 Si4'
_chemical_formula_weight 779.94
_space_group_IT_number 61
_space_group_name_Hall '-P 2ac 2ab'
_space_group_name_H-M_alt 'P b c a'
_symmetry_cell_setting orthorhombic
_symmetry_Int_Tables_number 61
_symmetry_space_group_name_Hall '-P 2ac 2ab'
_symmetry_space_group_name_H-M 'P b c a'
_cell_angle_alpha 90.00
_cell_angle_beta 90.00
_cell_angle_gamma 90.00
_cell_formula_units_Z 4
_cell_length_a 17.422(3)
_cell_length_b 17.076(2)
_cell_length_c 15.536(2)
_cell_measurement_temperature 123(2)
_cell_volume 4622.2(11)
_diffrn_ambient_temperature 123(2)
_exptl_crystal_density_diffrn 1.121
_cod_database_code 4100741

loop_
_symmetry_equiv_pos_as_xyz
'x, y, z'
'-x+1/2, -y, z+1/2'
'x+1/2, -y+1/2, -z'
'-x, y+1/2, -z+1/2'
'-x, -y, -z'
'x-1/2, y, -z-1/2'
'-x-1/2, y-1/2, z'
'x, -y-1/2, z-1/2'

loop_
_atom_site_label
_atom_site_type_symbol
_atom_site_fract_x
_atom_site_fract_y
_atom_site_fract_z
_atom_site_U_iso_or_equiv
_atom_site_adp_type
_atom_site_occupancy
_atom_site_symmetry_multiplicity
_atom_site_calc_flag
_atom_site_refinement_flags
_atom_site_disorder_assembly
_atom_site_disorder_group
Mg1 Mg 0.96350(6) 0.07755(6) 0.01770(7) 0.0299(3) Uani 1 1 d . . .
Si1 Si 0.78257(5) 0.11251(5) 0.00982(7) 0.0359(2) Uani 1 1 d . A .
Si2 Si 0.89109(5) 0.23406(6) -0.05620(7) 0.0399(3) Uani 1 1 d . A .
O1 O 1.01915(12) 0.13597(12) 0.11173(14) 0.0330(5) Uani 1 1 d . . .
O2 O 0.96131(12) -0.03193(12) 0.06314(14) 0.0321(5) Uani 1 1 d . . .
N1 N 0.87281(14) 0.14361(15) -0.01491(18) 0.0326(6) Uani 1 1 d . . .
C1 C 0.7013(2) 0.1796(2) -0.0216(4) 0.0676(14) Uani 1 1 d . . .
H1A H 0.7063 0.2294 0.0093 0.101 Uiso 1 1 calc R A .
H1B H 0.6522 0.1551 -0.0068 0.101 Uiso 1 1 calc R . .
H1C H 0.7032 0.1893 -0.0838 0.101 Uiso 1 1 calc R . .
C2 C 0.7599(2) 0.0189(2) -0.0473(2) 0.0466(9) Uani 1 1 d . . .
H2A H 0.7572 0.0285 -0.1094 0.070 Uiso 1 1 calc R A .
H2B H 0.7105 -0.0013 -0.0270 0.070 Uiso 1 1 calc R . .
H2C H 0.8003 -0.0197 -0.0354 0.070 Uiso 1 1 calc R . .
C3 C 0.7725(2) 0.0972(3) 0.1287(2) 0.0527(10) Uani 1 1 d . . .
H3A H 0.8085 0.0566 0.1475 0.079 Uiso 1 1 calc R A .
H3B H 0.7199 0.0808 0.1418 0.079 Uiso 1 1 calc R . .
H3C H 0.7839 0.1462 0.1588 0.079 Uiso 1 1 calc R . .
C4 C 0.8511(2) 0.2472(3) -0.1675(3) 0.0663(13) Uani 1 1 d . . .
H4A H 0.8782 0.2126 -0.2075 0.099 Uiso 1 1 calc R A .
H4B H 0.8578 0.3017 -0.1856 0.099 Uiso 1 1 calc R . .
H4C H 0.7963 0.2342 -0.1674 0.099 Uiso 1 1 calc R . .
C5 C 0.99723(18) 0.2513(2) -0.0630(2) 0.0401(8) Uani 1 1 d . . .
H5A H 1.0185 0.2558 -0.0048 0.060 Uiso 1 1 calc R A .
H5B H 1.0071 0.2998 -0.0948 0.060 Uiso 1 1 calc R . .
H5C H 1.0216 0.2073 -0.0928 0.060 Uiso 1 1 calc R . .
C6 C 0.8529(3) 0.3174(2) 0.0103(3) 0.0684(14) Uani 1 1 d . . .
H6A H 0.7974 0.3222 0.0012 0.103 Uiso 1 1 calc R A .
H6B H 0.8782 0.3662 -0.0070 0.103 Uiso 1 1 calc R . .
H6C H 0.8631 0.3073 0.0713 0.103 Uiso 1 1 calc R . .
C7 C 0.9803(2) 0.1888(2) 0.1708(2) 0.0405(8) Uani 1 1 d . . .
H7A H 0.9587 0.1597 0.2203 0.049 Uiso 1 1 calc R . .
H7B H 0.9383 0.2171 0.1413 0.049 Uiso 1 1 calc R . .
C8 C 1.0418(2) 0.2445(2) 0.1998(2) 0.0439(9) Uani 1 1 d . . .
H8A H 1.0287 0.2690 0.2557 0.053 Uiso 1 1 calc R . .
H8B H 1.0512 0.2860 0.1566 0.053 Uiso 1 1 calc R . .
C9 C 1.1100(2) 0.1899(2) 0.2079(2) 0.0486(9) Uani 1 1 d . . .
H9A H 1.1590 0.2192 0.2059 0.058 Uiso 1 1 calc R . .
H9B H 1.1077 0.1593 0.2620 0.058 Uiso 1 1 calc R . .
C10 C 1.10104(19) 0.1374(2) 0.1299(2) 0.0388(8) Uani 1 1 d . . .
H10A H 1.1299 0.1588 0.0803 0.047 Uiso 1 1 calc R . .
H10B H 1.1202 0.0841 0.1425 0.047 Uiso 1 1 calc R . .
C11 C 0.9248(4) -0.0567(3) 0.1302(5) 0.0259(16) Uani 0.646(8) 1 d P A 1
C12 C 0.9652(4) -0.0365(4) 0.2126(5) 0.0298(16) Uani 0.646(8) 1 d P A 1
C13 C 0.9273(5) -0.0059(4) 0.2826(4) 0.0396(16) Uani 0.646(8) 1 d P A 1
H13 H 0.8736 0.0034 0.2791 0.047 Uiso 0.646(8) 1 calc PR A 1
C14 C 0.9668(6) 0.0119(5) 0.3597(5) 0.051(2) Uani 0.646(8) 1 d P A 1
H14 H 0.9397 0.0339 0.4069 0.061 Uiso 0.646(8) 1 calc PR A 1
C15 C 1.0434(7) -0.0025(5) 0.3663(4) 0.055(2) Uani 0.646(8) 1 d P A 1
H15 H 1.0694 0.0088 0.4186 0.067 Uiso 0.646(8) 1 calc PR A 1
C16 C 1.0843(6) -0.0340(5) 0.2962(6) 0.052(2) Uani 0.646(8) 1 d P A 1
H16 H 1.1377 -0.0446 0.3008 0.062 Uiso 0.646(8) 1 calc PR A 1
C17 C 1.0450(7) -0.0493(7) 0.2200(7) 0.037(2) Uani 0.646(8) 1 d P A 1
H17 H 1.0726 -0.0688 0.1718 0.044 Uiso 0.646(8) 1 calc PR A 1
C18 C 0.8605(3) -0.0967(3) 0.1254(4) 0.0340(14) Uani 0.646(8) 1 d P A 1
H18 H 0.8405 -0.1046 0.0692 0.041 Uiso 0.646(8) 1 calc PR A 1
C19 C 0.8152(3) -0.1313(4) 0.1972(4) 0.0456(18) Uani 0.646(8) 1 d P A 1
H19A H 0.8465 -0.1325 0.2495 0.068 Uiso 0.646(8) 1 calc PR A 1
H19B H 0.7998 -0.1848 0.1819 0.068 Uiso 0.646(8) 1 calc PR A 1
H19C H 0.7693 -0.0994 0.2073 0.068 Uiso 0.646(8) 1 calc PR A 1
C18A C 0.8745(5) -0.0993(5) 0.1714(7) 0.028(2) Uiso 0.354(8) 1 d P A 2
H18B H 0.8645 -0.1111 0.2301 0.034 Uiso 0.354(8) 1 calc PR A 2
C19A C 0.8196(6) -0.1323(6) 0.1088(6) 0.036(3) Uiso 0.354(8) 1 d P A 2
H19D H 0.8414 -0.1291 0.0508 0.055 Uiso 0.354(8) 1 calc PR A 2
H19E H 0.7716 -0.1024 0.1109 0.055 Uiso 0.354(8) 1 calc PR A 2
H19F H 0.8093 -0.1871 0.1232 0.055 Uiso 0.354(8) 1 calc PR A 2
C11A C 0.9373(7) -0.0545(7) 0.1565(8) 0.016(3) Uiso 0.354(8) 1 d P A 2
C12A C 0.9880(9) -0.0303(8) 0.2266(9) 0.019(3) Uiso 0.354(8) 1 d P A 2
C13A C 0.9523(7) 0.0006(8) 0.3038(11) 0.032(3) Uiso 0.354(8) 1 d P A 2
H13A H 0.8983 0.0081 0.3068 0.038 Uiso 0.354(8) 1 calc PR A 2
C14A C 0.9981(11) 0.0185(10) 0.3714(12) 0.041(4) Uiso 0.354(8) 1 d P A 2
H14A H 0.9751 0.0387 0.4222 0.049 Uiso 0.354(8) 1 calc PR A 2
C15A C 1.0759(9) 0.0089(9) 0.3699(11) 0.049(4) Uiso 0.354(8) 1 d P A 2
H15A H 1.1065 0.0219 0.4185 0.059 Uiso 0.354(8) 1 calc PR A 2
C16A C 1.1088(9) -0.0204(10) 0.2958(12) 0.048(5) Uiso 0.354(8) 1 d P A 2
H16A H 1.1628 -0.0271 0.2926 0.057 Uiso 0.354(8) 1 calc PR A 2
C17A C 1.0632(12) -0.0397(14) 0.2267(18) 0.037(6) Uiso 0.354(8) 1 d P A 2
H17A H 1.0870 -0.0609 0.1768 0.045 Uiso 0.354(8) 1 calc PR A 2

loop_
_atom_site_aniso_label
_atom_site_aniso_U_11
_atom_site_aniso_U_22
_atom_site_aniso_U_33
_atom_site_aniso_U_23
_atom_site_aniso_U_13
_atom_site_aniso_U_12
Mg1 0.0275(5) 0.0223(5) 0.0399(6) -0.0040(4) -0.0026(5) 0.0028(4)
Si1 0.0272(4) 0.0300(5) 0.0506(6) 0.0084(4) 0.0027(4) 0.0043(4)
Si2 0.0331(5) 0.0291(5) 0.0575(6) 0.0128(5) 0.0060(4) 0.0052(4)
O1 0.0332(11) 0.0297(12) 0.0361(12) -0.0089(10) 0.0019(10) -0.0017(9)
O2 0.0290(11) 0.0249(11) 0.0424(13) -0.0043(10) 0.0007(10) 0.0023(9)
N1 0.0286(13) 0.0251(13) 0.0441(16) 0.0067(12) 0.0009(12) 0.0035(10)
C1 0.034(2) 0.050(2) 0.119(4) 0.027(3) 0.000(2) 0.0101(18)
C2 0.0399(19) 0.044(2) 0.055(2) 0.0044(18) 0.0010(17) -0.0048(16)
C3 0.043(2) 0.061(3) 0.054(2) -0.002(2) 0.0155(18) 0.0043(19)
C4 0.039(2) 0.085(3) 0.076(3) 0.050(3) -0.008(2) -0.001(2)
C5 0.0382(18) 0.0310(17) 0.051(2) 0.0081(16) 0.0053(16) -0.0015(14)
C6 0.070(3) 0.0260(19) 0.109(4) 0.006(2) 0.034(3) 0.0081(19)
C7 0.0428(19) 0.0384(19) 0.0404(19) -0.0134(16) 0.0113(16) -0.0002(16)
C8 0.054(2) 0.0393(19) 0.0379(19) -0.0105(16) 0.0062(17) -0.0087(17)
C9 0.049(2) 0.061(3) 0.0356(19) -0.0050(18) -0.0046(17) -0.0065(19)
C10 0.0346(17) 0.0418(19) 0.0401(19) -0.0028(16) -0.0038(15) -0.0016(15)
C11 0.032(3) 0.022(3) 0.024(3) -0.004(2) -0.007(3) 0.006(2)
C12 0.025(4) 0.027(3) 0.038(4) 0.008(3) -0.002(3) -0.003(3)
C13 0.048(4) 0.041(4) 0.030(4) 0.004(3) 0.003(3) 0.007(3)
C14 0.064(6) 0.055(4) 0.032(4) 0.002(3) 0.011(4) 0.001(4)
C15 0.068(6) 0.066(5) 0.032(3) 0.007(3) -0.009(4) -0.011(5)
C16 0.053(5) 0.050(5) 0.052(5) 0.015(3) -0.011(4) -0.007(4)
C17 0.046(6) 0.035(4) 0.030(4) 0.004(3) -0.002(4) 0.000(5)
C18 0.027(3) 0.037(3) 0.039(3) 0.003(2) -0.002(2) 0.001(2)
C19 0.034(3) 0.052(4) 0.051(4) 0.019(3) 0.006(3) 0.001(3)

loop_
_geom_bond_atom_site_label_1
_geom_bond_atom_site_label_2
_geom_bond_distance
_geom_bond_site_symmetry_2
_geom_bond_publ_flag
Mg1 O2 1.975(2) 5_755 ?
Mg1 O2 1.999(2) . ?
Mg1 N1 2.006(3) . ?
Mg1 O1 2.017(2) . ?
Mg1 Mg1 2.989(2) 5_755 ?
Mg1 Si2 3.1705(14) . ?
Mg1 Si1 3.2105(14) . ?
Si1 N1 1.703(3) . ?
Si1 C2 1.871(4) . ?
Si1 C3 1.873(4) . ?
Si1 C1 1.886(4) . ?
Si2 N1 1.702(3) . ?
Si2 C5 1.875(3) . ?
Si2 C4 1.877(4) . ?
Si2 C6 1.881(4) . ?
O1 C7 1.454(4) . ?
O1 C10 1.455(4) . ?
O2 C11 1.292(7) . ?
O2 C11A 1.558(12) . ?
O2 Mg1 1.975(2) 5_755 ?
C1 H1A 0.9800 . ?
C1 H1B 0.9800 . ?
C1 H1C 0.9800 . ?
C2 H2A 0.9800 . ?
C2 H2B 0.9800 . ?
C2 H2C 0.9800 . ?
C3 H3A 0.9800 . ?
C3 H3B 0.9800 . ?
C3 H3C 0.9800 . ?
C4 H4A 0.9800 . ?
C4 H4B 0.9800 . ?
C4 H4C 0.9800 . ?
C5 H5A 0.9800 . ?
C5 H5B 0.9800 . ?
C5 H5C 0.9800 . ?
C6 H6A 0.9800 . ?
C6 H6B 0.9800 . ?
C6 H6C 0.9800 . ?
C7 C8 1.503(5) . ?
C7 H7A 0.9900 . ?
C7 H7B 0.9900 . ?
C8 C9 1.517(5) . ?
C8 H8A 0.9900 . ?
C8 H8B 0.9900 . ?
C9 C10 1.515(5) . ?
C9 H9A 0.9900 . ?
C9 H9B 0.9900 . ?
C10 H10A 0.9900 . ?
C10 H10B 0.9900 . ?
C11 C18 1.314(8) . ?
C11 C12 1.501(9) . ?
C12 C13 1.375(9) . ?
C12 C17 1.413(13) . ?
C13 C14 1.414(11) . ?
C13 H13 0.9500 . ?
C14 C15 1.360(12) . ?
C14 H14 0.9500 . ?
C15 C16 1.409(13) . ?
C15 H15 0.9500 . ?
C16 C17 1.391(15) . ?
C16 H16 0.9500 . ?
C17 H17 0.9500 . ?
C18 C19 1.489(8) . ?
C18 H18 0.9500 . ?
C19 H19A 0.9800 . ?
C19 H19B 0.9800 . ?
C19 H19C 0.9800 . ?
C18A C11A 1.354(16) . ?
C18A C19A 1.476(14) . ?
C18A H18B 0.9500 . ?
C19A H19D 0.9800 . ?
C19A H19E 0.9800 . ?
C19A H19F 0.9800 . ?
C11A C12A 1.462(14) . ?
C12A C17A 1.32(2) . ?
C12A C13A 1.45(2) . ?
C13A C14A 1.355(19) . ?
C13A H13A 0.9500 . ?
C14A C15A 1.37(2) . ?
C14A H14A 0.9500 . ?
C15A C16A 1.38(2) . ?
C15A H15A 0.9500 . ?
C16A C17A 1.38(3) . ?
C16A H16A 0.9500 . ?
C17A H17A 0.9500 . ?
